data_4333188
loop_
_publ_author_name
'Kong, Xiang-Jian'
'Ren, Yan-Ping'
'Zheng, Pei-Qing'
'Long, Yu-Xiang'
'Long, La-Sheng'
'Huang, Rong-Bin'
'Zheng, Lan-Sun'

_publ_section_title
;
 Construction of Polyoxometalates-Based Coordination Polymers through
 Direct Incorporation between Polyoxometalates and the Voids in a 2D
 Network
;
_journal_issue 26
_journal_name_full 'Inorganic Chemistry'
_journal_page_first 10702
_journal_page_last 10711
_journal_paper_doi 10.1021/ic061664y
_journal_volume 45
_journal_year 2006
_chemical_formula_sum 'C24 H28 Cu4 N12 O42 Si W12'
_chemical_formula_weight 3645.03
_chemical_name_systematic
; 
 ? 
;
_space_group_IT_number 2
_symmetry_cell_setting triclinic
_symmetry_space_group_name_Hall '-P 1'
_symmetry_space_group_name_H-M 'P -1'
_atom_sites_solution_hydrogens geom
_atom_sites_solution_primary direct
_atom_sites_solution_secondary difmap
_audit_creation_method SHELXL-97
_cell_angle_alpha 114.618(3)
_cell_angle_beta 99.606(3)
_cell_angle_gamma 95.554(3)
_cell_formula_units_Z 1
_cell_length_a 11.818(2)
_cell_length_b 12.130(2)
_cell_length_c 12.237(3)
_cell_measurement_temperature 173(2)
_cell_volume 1545.1(5)
_computing_cell_refinement 'SHELXTL-Plus (Sheldrick, 1990)'
_computing_data_collection 'SHELXTL-Plus (Sheldrick, 1990)'
_computing_data_reduction 'SHELXTL-Plus (Sheldrick, 1990)'
_computing_molecular_graphics 'SHELXTL V.5.0 (Sheldrick, 1997)'
_computing_publication_material 'SHELXL-97 (Sheldrick, 1997)'
_computing_structure_refinement 'SHELXL-97 (Sheldrick, 1997)'
_computing_structure_solution 'SHELXS-97 (Sheldrick, 1990)'
_diffrn_ambient_temperature 173(2)
_diffrn_measured_fraction_theta_full 0.918
_diffrn_measured_fraction_theta_max 0.918
_diffrn_measurement_device_type 'Bruker Smart Apex CCD area detector'
_diffrn_measurement_method 'phi and omega scans'
_diffrn_radiation_monochromator graphite
_diffrn_radiation_source 'fine-focus sealed tube'
_diffrn_radiation_type MoK\a
_diffrn_radiation_wavelength 0.71073
_diffrn_reflns_av_R_equivalents 0.0553
_diffrn_reflns_av_sigmaI/netI 0.0773
_diffrn_reflns_limit_h_max 14
_diffrn_reflns_limit_h_min -14
_diffrn_reflns_limit_k_max 14
_diffrn_reflns_limit_k_min -14
_diffrn_reflns_limit_l_max 14
_diffrn_reflns_limit_l_min -14
_diffrn_reflns_number 9601
_diffrn_reflns_theta_full 25.00
_diffrn_reflns_theta_max 25.00
_diffrn_reflns_theta_min 1.88
_exptl_absorpt_coefficient_mu 23.695
_exptl_absorpt_correction_T_max 0.2530
_exptl_absorpt_correction_T_min 0.1252
_exptl_crystal_colour red
_exptl_crystal_density_diffrn 3.917
_exptl_crystal_density_meas ?
_exptl_crystal_density_method 'not measured'
_exptl_crystal_description plate
_exptl_crystal_F_000 1610
_exptl_crystal_size_max 0.15
_exptl_crystal_size_mid 0.08
_exptl_crystal_size_min 0.08
_refine_diff_density_max 4.652
_refine_diff_density_min -3.850
_refine_diff_density_rms 0.561
_refine_ls_extinction_method none
_refine_ls_goodness_of_fit_ref 1.060
_refine_ls_hydrogen_treatment mixed
_refine_ls_matrix_type full
_refine_ls_number_parameters 430
_refine_ls_number_reflns 5002
_refine_ls_number_restraints 62
_refine_ls_restrained_S_all 1.061
_refine_ls_R_factor_all 0.0836
_refine_ls_R_factor_gt 0.0754
_refine_ls_shift/su_max 0.028
_refine_ls_shift/su_mean 0.001
_refine_ls_structure_factor_coef Fsqd
_refine_ls_weighting_details 'calc w=1/[\s^2^(Fo^2^)+(0.1469P)^2^+0.8380P] where P=(Fo^2^+2Fc^2^)/3'
_refine_ls_weighting_scheme calc
_refine_ls_wR_factor_gt 0.2005
_refine_ls_wR_factor_ref 0.2083
_reflns_number_gt 4229
_reflns_number_total 5002
_reflns_threshold_expression >2sigma(I)
_cod_data_source_file ic061664ysup5.cif
_cod_data_source_block complex_5
_cod_depositor_comments
;
The following automatic conversions were performed:

'_exptl_crystal_density_meas' value 'not measured' was changed to '?'
- the value is perceived as not measured.

Automatic conversion script
Id: cif_fix_values 3008 2015-01-20 13:52:24Z robertas 
;
_cod_original_cell_volume 1545.2(5)
_cod_original_sg_symbol_H-M p-1
_cod_database_code 4333188

loop_
_symmetry_equiv_pos_as_xyz
'x, y, z'
'-x, -y, -z'

loop_
_atom_site_label
_atom_site_type_symbol
_atom_site_fract_x
_atom_site_fract_y
_atom_site_fract_z
_atom_site_U_iso_or_equiv
_atom_site_adp_type
_atom_site_occupancy
_atom_site_symmetry_multiplicity
_atom_site_calc_flag
_atom_site_refinement_flags
W1 W 0.17773(7) 0.79506(7) 0.03447(7) 0.0228(3) Uani 1 1 d .
W2 W 0.00537(7) 0.72720(6) -0.25698(7) 0.0246(3) Uani 1 1 d .
W3 W 0.30524(7) 1.07530(7) 0.04834(7) 0.0279(3) Uani 1 1 d .
W4 W 0.18080(7) 1.07345(8) 0.28918(7) 0.0269(3) Uani 1 1 d .
W5 W 0.12360(8) 1.01475(8) -0.23632(7) 0.0319(3) Uani 1 1 d .
W6 W 0.12825(8) 1.28675(7) 0.02605(7) 0.0286(3) Uani 1 1 d .
Si1 Si 0.0000 1.0000 0.0000 0.0180(15) Uani 1 2 d SD
O1 O 0.0972(13) 1.0680(17) -0.0289(19) 0.026(3) Uani 0.50 1 d PD
O2 O 0.009(2) 0.8672(9) -0.0437(18) 0.026(3) Uani 0.50 1 d PD
O3 O 0.011(2) 1.0606(16) 0.1377(8) 0.026(3) Uani 0.50 1 d PD
O4 O -0.1134(11) 1.0161(18) -0.0640(17) 0.026(3) Uani 0.50 1 d PD
O5 O 0.123(2) 1.178(2) -0.1401(16) 0.107(11) Uani 1 1 d .
O6 O 0.202(2) 0.9063(17) 0.2020(18) 0.092(9) Uani 1 1 d .
O7 O 0.260(2) 1.0247(19) -0.126(2) 0.074(6) Uani 1 1 d U
O8 O 0.256(3) 1.230(2) 0.0729(14) 0.112(12) Uani 1 1 d .
O9 O -0.0301(18) 1.285(2) -0.0332(15) 0.069(6) Uani 1 1 d .
O10 O 0.0988(15) 0.846(2) -0.275(3) 0.110(11) Uani 1 1 d .
O11 O 0.0372(18) 1.0086(17) 0.306(2) 0.077(7) Uani 1 1 d .
O12 O 0.123(2) 1.220(2) 0.318(2) 0.074(6) Uani 1 1 d U
O13 O 0.0998(17) 1.3320(18) 0.1814(17) 0.057(5) Uani 1 1 d U
O14 O 0.2639(18) 0.6973(18) 0.0472(17) 0.058(5) Uani 1 1 d .
O15 O 0.0042(15) 0.5956(18) -0.3788(19) 0.066(6) Uani 1 1 d .
O16 O 0.1270(16) 0.724(2) -0.1421(16) 0.079(8) Uani 1 1 d .
O17 O 0.2916(19) 1.1169(13) 0.2116(17) 0.068(7) Uani 1 1 d .
O18 O 0.2679(16) 1.1066(16) 0.4259(16) 0.054(5) Uani 1 1 d .
O19 O 0.4512(15) 1.1180(14) 0.0739(15) 0.050(5) Uani 1 1 d .
O20 O 0.289(2) 0.9113(15) 0.0218(16) 0.076(8) Uani 1 1 d .
O21 O 0.1889(13) 1.4249(13) 0.0377(15) 0.039(4) Uani 1 1 d .
O22 O 0.1797(14) 1.0159(16) -0.3505(14) 0.042(4) Uani 1 1 d .
Cu1 Cu 0.2881(3) 0.4895(5) -0.2221(4) 0.0923(17) Uani 1 1 d .
Cu2 Cu -0.2538(4) 0.1933(5) -0.4334(7) 0.135(3) Uani 1 1 d .
N1 N 0.1378(15) 0.3854(19) -0.2603(16) 0.035(4) Uani 1 1 d .
C1 C 0.047(3) 0.418(2) -0.207(2) 0.048(7) Uani 1 1 d .
H1A H 0.0650 0.4918 -0.1321 0.058 Uiso 1 1 calc R
C2 C -0.061(3) 0.3630(19) -0.245(2) 0.047(7) Uani 1 1 d .
H2A H -0.1178 0.3988 -0.2022 0.056 Uiso 1 1 calc R
C3 C -0.013(3) 0.208(2) -0.399(2) 0.055(8) Uani 1 1 d .
H3A H -0.0306 0.1264 -0.4643 0.065 Uiso 1 1 calc R
C4 C 0.110(2) 0.282(2) -0.3561(19) 0.044(6) Uani 1 1 d .
H4A H 0.1669 0.2516 -0.4017 0.053 Uiso 1 1 calc R
N2 N -0.0913(15) 0.253(2) -0.347(2) 0.043(5) Uani 1 1 d .
N3 N -0.2721(16) 0.2832(16) -0.5415(18) 0.039(4) Uani 1 1 d .
C5 C -0.332(2) 0.2319(19) -0.6682(18) 0.045(6) Uani 1 1 d DU
H5A H -0.3701 0.1481 -0.7072 0.054 Uiso 1 1 calc R
C6 C -0.3358(18) 0.2922(18) -0.7315(19) 0.029(4) Uani 1 1 d U
H6A H -0.3724 0.2503 -0.8170 0.035 Uiso 1 1 calc R
C7 C -0.235(2) 0.467(2) -0.5629(19) 0.041(6) Uani 1 1 d .
H7A H -0.1968 0.5506 -0.5266 0.049 Uiso 1 1 calc R
C8 C -0.2291(18) 0.4061(17) -0.4902(17) 0.034(5) Uani 1 1 d D
H8A H -0.1953 0.4499 -0.4042 0.040 Uiso 1 1 calc R
N4 N -0.2900(17) 0.4148(18) -0.6818(14) 0.036(4) Uani 1 1 d .
N5 N -0.390(2) 0.080(2) -0.471(2) 0.083(8) Uani 1 1 d DU
C9 C -0.425(3) -0.015(3) -0.585(2) 0.085(10) Uani 1 1 d DU
H9A H -0.3780 -0.0329 -0.6442 0.101 Uiso 1 1 calc R
C10 C -0.455(3) 0.090(3) -0.389(3) 0.089(11) Uani 1 1 d DU
H10A H -0.4229 0.1496 -0.3061 0.107 Uiso 1 1 calc R
N6 N 0.4118(18) 0.4946(18) -0.0927(16) 0.041(5) Uani 1 1 d .
C11 C 0.500(2) 0.602(2) -0.019(2) 0.041(5) Uani 1 1 d .
H11A H 0.5008 0.6732 -0.0336 0.049 Uiso 1 1 calc R
C12 C 0.5764(18) 0.6004(19) 0.0670(17) 0.030(5) Uani 1 1 d .
H12A H 0.6307 0.6749 0.1179 0.036 Uiso 1 1 calc R
O1W O -0.3429(19) 1.3683(18) -0.2573(18) 0.065(6) Uani 1 1 d .

loop_
_atom_site_aniso_label
_atom_site_aniso_U_11
_atom_site_aniso_U_22
_atom_site_aniso_U_33
_atom_site_aniso_U_23
_atom_site_aniso_U_13
_atom_site_aniso_U_12
W1 0.0213(5) 0.0179(4) 0.0339(5) 0.0147(4) 0.0069(3) 0.0073(3)
W2 0.0254(5) 0.0144(4) 0.0266(4) 0.0005(3) 0.0113(4) 0.0013(3)
W3 0.0162(5) 0.0234(5) 0.0285(4) -0.0021(4) 0.0016(3) 0.0040(3)
W4 0.0243(5) 0.0355(5) 0.0203(4) 0.0152(4) -0.0011(3) 0.0001(4)
W5 0.0417(6) 0.0441(5) 0.0266(5) 0.0240(4) 0.0199(4) 0.0217(4)
W6 0.0397(6) 0.0126(4) 0.0298(5) 0.0104(3) -0.0011(4) -0.0003(4)
Si1 0.024(4) 0.014(3) 0.016(3) 0.005(3) 0.007(3) 0.004(3)
O1 0.045(9) 0.016(6) 0.025(7) 0.018(6) 0.007(6) 0.010(6)
O2 0.045(9) 0.016(6) 0.025(7) 0.018(6) 0.007(6) 0.010(6)
O3 0.045(9) 0.016(6) 0.025(7) 0.018(6) 0.007(6) 0.010(6)
O4 0.045(9) 0.016(6) 0.025(7) 0.018(6) 0.007(6) 0.010(6)
O5 0.15(2) 0.087(16) 0.031(9) -0.014(10) -0.041(12) 0.083(17)
O6 0.14(2) 0.048(10) 0.062(12) -0.003(9) 0.072(14) -0.053(12)
O7 0.077(7) 0.068(7) 0.073(7) 0.024(5) 0.010(5) 0.034(5)
O8 0.20(3) 0.101(17) 0.013(7) -0.001(9) -0.002(11) 0.12(2)
O9 0.057(13) 0.119(18) 0.035(9) 0.045(11) 0.007(9) -0.017(12)
O10 0.013(9) 0.102(17) 0.28(3) 0.16(2) 0.005(14) 0.012(10)
O11 0.062(14) 0.053(11) 0.17(2) 0.087(15) 0.050(15) 0.029(10)
O12 0.070(7) 0.070(7) 0.087(7) 0.040(5) 0.019(5) 0.008(5)
O13 0.050(6) 0.068(6) 0.056(6) 0.031(5) 0.013(4) 0.009(4)
O14 0.071(14) 0.077(13) 0.063(11) 0.048(11) 0.041(10) 0.054(11)
O15 0.015(10) 0.063(12) 0.077(13) -0.004(10) 0.008(9) -0.016(8)
O16 0.037(11) 0.15(2) 0.042(10) 0.051(12) 0.004(8) -0.047(12)
O17 0.107(16) 0.012(7) 0.074(12) -0.008(7) 0.077(12) -0.018(8)
O18 0.054(12) 0.048(10) 0.050(10) 0.025(8) -0.023(9) 0.001(9)
O19 0.052(12) 0.028(8) 0.037(8) -0.013(7) 0.015(8) -0.019(7)
O20 0.13(2) 0.033(9) 0.043(10) -0.010(8) 0.067(12) -0.024(10)
O21 0.028(9) 0.029(8) 0.052(9) 0.020(7) -0.001(7) -0.021(6)
O22 0.035(10) 0.062(11) 0.047(9) 0.035(9) 0.022(8) 0.020(8)
Cu1 0.042(2) 0.158(4) 0.092(3) 0.105(3) -0.039(2) -0.051(2)
Cu2 0.048(2) 0.140(4) 0.248(7) 0.172(5) -0.078(3) -0.061(3)
N1 0.015(9) 0.063(13) 0.034(10) 0.033(10) 0.002(8) -0.009(9)
C1 0.08(2) 0.027(11) 0.039(12) 0.026(10) -0.014(13) -0.002(13)
C2 0.08(2) 0.015(10) 0.036(12) 0.005(9) 0.013(13) 0.001(12)
C3 0.08(2) 0.039(13) 0.024(11) 0.015(10) -0.024(13) -0.005(14)
C4 0.052(16) 0.066(16) 0.020(10) 0.021(11) 0.017(10) 0.020(13)
N2 0.004(9) 0.057(13) 0.090(16) 0.059(13) -0.003(10) -0.002(9)
N3 0.029(11) 0.030(9) 0.053(11) 0.015(9) 0.006(9) 0.007(8)
C5 0.041(7) 0.042(7) 0.048(7) 0.014(5) 0.009(5) 0.015(5)
C6 0.024(6) 0.029(6) 0.030(6) 0.007(4) 0.007(4) 0.006(4)
C7 0.044(15) 0.028(11) 0.031(11) 0.010(9) -0.019(10) -0.022(10)
C8 0.023(12) 0.035(11) 0.037(11) 0.011(10) 0.001(9) 0.009(9)
N4 0.038(11) 0.050(11) 0.018(8) 0.015(8) 0.008(8) 0.000(9)
N5 0.085(9) 0.078(9) 0.090(9) 0.042(6) 0.011(5) 0.020(5)
C9 0.086(11) 0.082(11) 0.090(11) 0.042(6) 0.016(5) 0.016(5)
C10 0.090(12) 0.086(11) 0.092(12) 0.041(7) 0.015(5) 0.019(5)
N6 0.044(13) 0.045(11) 0.031(9) 0.018(9) 0.002(9) -0.003(9)
C11 0.039(15) 0.053(14) 0.045(13) 0.031(12) 0.015(11) 0.017(12)
C12 0.019(11) 0.037(11) 0.022(9) 0.006(9) -0.001(8) -0.005(9)
O1W 0.077(15) 0.050(11) 0.059(12) 0.009(10) 0.018(11) 0.032(11)

loop_
_atom_type_symbol
_atom_type_description
_atom_type_scat_dispersion_real
_atom_type_scat_dispersion_imag
_atom_type_scat_source
C C 0.0033 0.0016 'International Tables Vol C Tables 4.2.6.8 and 6.1.1.4'
H H 0.0000 0.0000 'International Tables Vol C Tables 4.2.6.8 and 6.1.1.4'
N N 0.0061 0.0033 'International Tables Vol C Tables 4.2.6.8 and 6.1.1.4'
O O 0.0106 0.0060 'International Tables Vol C Tables 4.2.6.8 and 6.1.1.4'
Si Si 0.0817 0.0704 'International Tables Vol C Tables 4.2.6.8 and 6.1.1.4'
Cu Cu 0.3201 1.2651 'International Tables Vol C Tables 4.2.6.8 and 6.1.1.4'
W W -0.8490 6.8722 'International Tables Vol C Tables 4.2.6.8 and 6.1.1.4'

loop_
_geom_angle_atom_site_label_1
_geom_angle_atom_site_label_2
_geom_angle_atom_site_label_3
_geom_angle
_geom_angle_site_symmetry_1
_geom_angle_site_symmetry_3
O14 W1 O6 99.4(11) . .
O14 W1 O20 99.5(11) . .
O6 W1 O20 86.8(6) . .
O14 W1 O9 101.4(10) . 2_575
O6 W1 O9 92.6(8) . 2_575
O20 W1 O9 158.9(11) . 2_575
O14 W1 O16 99.7(10) . .
O6 W1 O16 160.7(12) . .
O20 W1 O16 86.9(8) . .
O9 W1 O16 86.8(7) 2_575 .
O14 W1 O4 160.2(8) . 2_575
O6 W1 O4 67.4(10) . 2_575
O20 W1 O4 66.2(8) . 2_575
O9 W1 O4 94.0(9) 2_575 2_575
O16 W1 O4 93.4(9) . 2_575
O14 W1 O2 159.0(8) . .
O6 W1 O2 97.6(10) . .
O20 W1 O2 93.6(9) . .
O9 W1 O2 65.5(8) 2_575 .
O16 W1 O2 64.6(9) . .
O4 W1 O2 40.6(5) 2_575 .
O15 W2 O10 105.0(13) . .
O15 W2 O16 100.5(11) . .
O10 W2 O16 90.3(9) . .
O15 W2 O12 101.2(10) . 2_575
O10 W2 O12 87.6(8) . 2_575
O16 W2 O12 158.0(10) . 2_575
O15 W2 O13 99.9(9) . 2_575
O10 W2 O13 155.0(12) . 2_575
O16 W2 O13 87.7(7) . 2_575
O12 W2 O13 85.0(9) 2_575 2_575
O15 W2 O3 159.8(9) . 2_575
O10 W2 O3 63.1(11) . 2_575
O16 W2 O3 96.0(9) . 2_575
O12 W2 O3 63.7(8) 2_575 2_575
O13 W2 O3 92.3(7) 2_575 2_575
O15 W2 O2 158.6(9) . .
O10 W2 O2 92.0(12) . .
O16 W2 O2 66.0(9) . .
O12 W2 O2 92.2(8) 2_575 .
O13 W2 O2 64.5(7) 2_575 .
O3 W2 O2 41.3(4) 2_575 .
O19 W3 O20 102.8(10) . .
O19 W3 O17 99.6(9) . .
O20 W3 O17 87.7(7) . .
O19 W3 O7 100.8(9) . .
O20 W3 O7 90.7(9) . .
O17 W3 O7 159.4(10) . .
O19 W3 O8 100.5(12) . .
O20 W3 O8 156.5(13) . .
O17 W3 O8 85.6(8) . .
O7 W3 O8 87.8(8) . .
O19 W3 O1 157.0(7) . .
O20 W3 O1 95.8(9) . .
O17 W3 O1 94.3(8) . .
O7 W3 O1 65.4(8) . .
O8 W3 O1 62.3(10) . .
O19 W3 O4 159.8(7) . 2_575
O20 W3 O4 64.2(8) . 2_575
O17 W3 O4 65.9(7) . 2_575
O7 W3 O4 95.0(8) . 2_575
O8 W3 O4 92.6(11) . 2_575
O1 W3 O4 43.0(4) . 2_575
O18 W4 O11 101.5(11) . .
O18 W4 O12 103.3(9) . .
O11 W4 O12 87.3(8) . .
O18 W4 O17 99.8(10) . .
O11 W4 O17 158.4(11) . .
O12 W4 O17 90.8(9) . .
O18 W4 O6 97.9(10) . .
O11 W4 O6 87.8(8) . .
O12 W4 O6 158.9(11) . .
O17 W4 O6 86.4(6) . .
O18 W4 O3 160.0(8) . .
O11 W4 O3 65.1(8) . .
O12 W4 O3 62.9(8) . .
O17 W4 O3 95.0(9) . .
O6 W4 O3 96.4(9) . .
O18 W4 O4 158.2(8) . 2_575
O11 W4 O4 91.9(9) . 2_575
O12 W4 O4 94.4(8) . 2_575
O17 W4 O4 66.8(8) . 2_575
O6 W4 O4 65.3(9) . 2_575
O3 W4 O4 41.7(4) . 2_575
O22 W5 O5 104.0(12) . .
O22 W5 O7 100.2(9) . .
O5 W5 O7 89.6(8) . .
O22 W5 O10 101.9(12) . .
O5 W5 O10 154.1(15) . .
O7 W5 O10 84.5(9) . .
O22 W5 O11 100.5(9) . 2_575
O5 W5 O11 89.6(10) . 2_575
O7 W5 O11 158.8(10) . 2_575
O10 W5 O11 87.1(7) . 2_575
O22 W5 O1 160.8(7) . .
O5 W5 O1 63.7(10) . .
O7 W5 O1 66.6(8) . .
O10 W5 O1 90.9(12) . .
O11 W5 O1 94.3(9) 2_575 .
O22 W5 O3 156.6(7) . 2_575
O5 W5 O3 94.0(11) . 2_575
O7 W5 O3 94.7(9) . 2_575
O10 W5 O3 61.5(10) . 2_575
O11 W5 O3 64.3(8) 2_575 2_575
O1 W5 O3 42.5(4) . 2_575
O21 W6 O8 102.3(12) . .
O21 W6 O13 101.3(8) . .
O8 W6 O13 88.7(9) . .
O21 W6 O9 99.7(9) . .
O8 W6 O9 157.9(12) . .
O13 W6 O9 88.8(8) . .
O21 W6 O5 102.5(11) . .
O8 W6 O5 88.5(8) . .
O13 W6 O5 156.1(12) . .
O9 W6 O5 84.9(9) . .
O21 W6 O1 159.4(6) . .
O8 W6 O1 64.4(10) . .
O13 W6 O1 94.4(7) . .
O9 W6 O1 93.9(8) . .
O5 W6 O1 63.2(10) . .
O21 W6 O2 159.3(7) . 2_575
O8 W6 O2 93.2(11) . 2_575
O13 W6 O2 65.1(7) . 2_575
O9 W6 O2 66.0(8) . 2_575
O5 W6 O2 91.4(11) . 2_575
O1 W6 O2 41.3(4) . 2_575
O2 Si1 O2 180.000(5) . 2_575
O2 Si1 O3 69.6(9) . 2_575
O2 Si1 O3 110.4(9) 2_575 2_575
O2 Si1 O3 110.4(9) . .
O2 Si1 O3 69.6(9) 2_575 .
O3 Si1 O3 180.0(3) 2_575 .
O2 Si1 O4 111.7(10) . .
O2 Si1 O4 68.3(10) 2_575 .
O3 Si1 O4 70.5(10) 2_575 .
O3 Si1 O4 109.5(10) . .
O2 Si1 O4 68.3(10) . 2_575
O2 Si1 O4 111.7(10) 2_575 2_575
O3 Si1 O4 109.5(10) 2_575 2_575
O3 Si1 O4 70.5(10) . 2_575
O4 Si1 O4 180.000(3) . 2_575
O2 Si1 O1 110.5(10) . .
O2 Si1 O1 69.5(10) 2_575 .
O3 Si1 O1 71.7(10) 2_575 .
O3 Si1 O1 108.3(10) . .
O4 Si1 O1 106.4(9) . .
O4 Si1 O1 73.6(9) 2_575 .
O2 Si1 O1 69.5(10) . 2_575
O2 Si1 O1 110.5(10) 2_575 2_575
O3 Si1 O1 108.3(10) 2_575 2_575
O3 Si1 O1 71.7(10) . 2_575
O4 Si1 O1 73.6(9) . 2_575
O4 Si1 O1 106.4(9) 2_575 2_575
O1 Si1 O1 180.000(2) . 2_575
Si1 O1 O2 54.4(6) . 2_575
Si1 O1 O3 53.8(6) . 2_575
O2 O1 O3 89.6(10) 2_575 2_575
Si1 O1 O4 52.8(5) . 2_575
O2 O1 O4 89.2(9) 2_575 2_575
O3 O1 O4 86.6(9) 2_575 2_575
Si1 O1 W6 124.7(10) . .
O2 O1 W6 70.3(9) 2_575 .
O3 O1 W6 133.9(12) 2_575 .
O4 O1 W6 132.1(12) 2_575 .
Si1 O1 W5 123.7(11) . .
O2 O1 W5 131.4(12) 2_575 .
O3 O1 W5 69.9(9) 2_575 .
O4 O1 W5 130.6(12) 2_575 .
W6 O1 W5 92.5(4) . .
Si1 O1 W3 122.4(10) . .
O2 O1 W3 132.4(13) 2_575 .
O3 O1 W3 128.8(12) 2_575 .
O4 O1 W3 69.6(9) 2_575 .
W6 O1 W3 92.6(5) . .
W5 O1 W3 91.9(5) . .
Si1 O2 O4 56.3(6) . 2_575
Si1 O2 O3 55.6(6) . 2_575
O4 O2 O3 93.0(10) 2_575 2_575
Si1 O2 O1 56.1(6) . 2_575
O4 O2 O1 91.0(10) 2_575 2_575
O3 O2 O1 91.4(10) 2_575 2_575
Si1 O2 W2 124.3(10) . .
O4 O2 W2 130.5(14) 2_575 .
O3 O2 W2 68.7(9) 2_575 .
O1 O2 W2 133.0(14) 2_575 .
Si1 O2 W6 124.5(12) . 2_575
O4 O2 W6 130.9(12) 2_575 2_575
O3 O2 W6 129.8(14) 2_575 2_575
O1 O2 W6 68.4(10) 2_575 2_575
W2 O2 W6 91.8(5) . 2_575
Si1 O2 W1 123.6(12) . .
O4 O2 W1 67.2(10) 2_575 .
O3 O2 W1 132.8(14) 2_575 .
O1 O2 W1 129.3(12) 2_575 .
W2 O2 W1 91.6(5) . .
W6 O2 W1 91.5(4) 2_575 .
Si1 O3 O2 54.7(6) . 2_575
Si1 O3 O4 54.7(6) . 2_575
O2 O3 O4 91.9(10) 2_575 2_575
Si1 O3 O1 54.5(6) . 2_575
O2 O3 O1 90.4(10) 2_575 2_575
O4 O3 O1 87.3(9) 2_575 2_575
Si1 O3 W2 124.7(10) . 2_575
O2 O3 W2 70.0(9) 2_575 2_575
O4 O3 W2 136.4(13) 2_575 2_575
O1 O3 W2 130.4(13) 2_575 2_575
Si1 O3 W4 124.2(12) . .
O2 O3 W4 131.5(14) 2_575 .
O4 O3 W4 69.5(10) 2_575 .
O1 O3 W4 130.7(11) 2_575 .
W2 O3 W4 92.8(5) 2_575 .
Si1 O3 W5 122.1(11) . 2_575
O2 O3 W5 132.3(14) 2_575 2_575
O4 O3 W5 126.6(12) 2_575 2_575
O1 O3 W5 67.6(9) 2_575 2_575
W2 O3 W5 92.1(5) 2_575 2_575
W4 O3 W5 91.7(4) . 2_575
Si1 O4 O2 55.4(6) . 2_575
Si1 O4 O3 54.7(6) . 2_575
O2 O4 O3 91.9(11) 2_575 2_575
Si1 O4 O1 53.6(6) . 2_575
O2 O4 O1 90.0(9) 2_575 2_575
O3 O4 O1 87.3(9) 2_575 2_575
Si1 O4 W1 127.5(11) . 2_575
O2 O4 W1 72.2(10) 2_575 2_575
O3 O4 W1 134.3(12) 2_575 2_575
O1 O4 W1 133.6(12) 2_575 2_575
Si1 O4 W4 123.4(11) . 2_575
O2 O4 W4 135.6(13) 2_575 2_575
O3 O4 W4 68.7(9) 2_575 2_575
O1 O4 W4 126.5(12) 2_575 2_575
W1 O4 W4 92.8(4) 2_575 2_575
Si1 O4 W3 121.0(10) . 2_575
O2 O4 W3 130.4(13) 2_575 2_575
O3 O4 W3 128.2(12) 2_575 2_575
O1 O4 W3 67.4(9) 2_575 2_575
W1 O4 W3 91.7(5) 2_575 2_575
W4 O4 W3 90.4(5) 2_575 2_575
W5 O5 W6 139.8(15) . .
W1 O6 W4 134.4(16) . .
W5 O7 W3 135.8(12) . .
W6 O8 W3 140.0(17) . .
W6 O9 W1 136.6(11) . 2_575
W2 O10 W5 142.4(17) . .
W4 O11 W5 138.5(12) . 2_575
W2 O12 W4 139.9(13) 2_575 .
W6 O13 W2 137.9(11) . 2_575
W2 O16 W1 137.5(14) . .
W3 O17 W4 136.6(11) . .
W3 O20 W1 137.4(12) . .
N1 Cu1 N6 118.4(8) . .
N1 Cu1 N4 113.0(8) . 2_564
N6 Cu1 N4 128.4(8) . 2_564
N5 Cu2 N2 146.8(10) . .
N5 Cu2 N3 110.4(10) . .
N2 Cu2 N3 102.2(8) . .
C4 N1 C1 113(2) . .
C4 N1 Cu1 119.7(17) . .
C1 N1 Cu1 126.6(17) . .
C2 C1 N1 129(2) . .
C1 C2 N2 119(3) . .
N2 C3 C4 120(2) . .
N1 C4 C3 121(2) . .
C3 N2 C2 118(2) . .
C3 N2 Cu2 121(2) . .
C2 N2 Cu2 118.9(19) . .
C8 N3 C5 114.3(17) . .
C8 N3 Cu2 118.9(15) . .
C5 N3 Cu2 126.7(15) . .
C6 C5 N3 123.4(19) . .
C5 C6 N4 122.5(19) . .
N4 C7 C8 123.9(18) . .
N3 C8 C7 119.7(17) . .
C7 N4 C6 115.7(18) . .
C7 N4 Cu1 120.0(15) . 2_564
C6 N4 Cu1 124.0(13) . 2_564
C10 N5 C9 118.5(18) . .
C10 N5 Cu2 122(2) . .
C9 N5 Cu2 119(2) . .
N5 C9 C10 115(3) . 2_454
N5 C10 C9 126(3) . 2_454
C12 N6 C11 114.6(18) 2_665 .
C12 N6 Cu1 123.7(15) 2_665 .
C11 N6 Cu1 121.6(15) . .
C12 C11 N6 118(2) . .
C11 C12 N6 127(2) . 2_665

loop_
_geom_bond_atom_site_label_1
_geom_bond_atom_site_label_2
_geom_bond_distance
_geom_bond_site_symmetry_2
W1 O14 1.675(16) .
W1 O6 1.878(18) .
W1 O20 1.903(16) .
W1 O9 1.907(19) 2_575
W1 O16 1.920(17) .
W1 O4 2.386(17) 2_575
W1 O2 2.463(19) .
W2 O15 1.667(18) .
W2 O10 1.835(18) .
W2 O16 1.85(2) .
W2 O12 1.86(2) 2_575
W2 O13 1.919(18) 2_575
W2 O3 2.419(16) 2_575
W2 O2 2.440(17) .
W3 O19 1.689(17) .
W3 O20 1.861(19) .
W3 O17 1.886(17) .
W3 O7 1.91(2) .
W3 O8 1.934(18) .
W3 O1 2.461(18) .
W3 O4 2.498(18) 2_575
W4 O18 1.674(15) .
W4 O11 1.877(19) .
W4 O12 1.88(2) .
W4 O17 1.895(14) .
W4 O6 1.93(2) .
W4 O3 2.439(19) .
W4 O4 2.452(18) 2_575
W5 O22 1.648(14) .
W5 O5 1.84(2) .
W5 O7 1.88(2) .
W5 O10 1.88(2) .
W5 O11 1.89(2) 2_575
W5 O1 2.428(18) .
W5 O3 2.468(19) 2_575
W6 O21 1.697(13) .
W6 O8 1.82(2) .
W6 O13 1.845(18) .
W6 O9 1.88(2) .
W6 O5 1.894(19) .
W6 O1 2.423(17) .
W6 O2 2.454(19) 2_575
Si1 O2 1.492(8) .
Si1 O2 1.492(8) 2_575
Si1 O3 1.509(9) 2_575
Si1 O3 1.509(9) .
Si1 O4 1.509(9) .
Si1 O4 1.509(9) 2_575
Si1 O1 1.523(9) .
Si1 O1 1.523(9) 2_575
O1 O2 1.72(2) 2_575
O1 O3 1.78(2) 2_575
O1 O4 1.82(2) 2_575
O2 O4 1.68(2) 2_575
O2 O3 1.71(2) 2_575
O2 O1 1.72(2) 2_575
O2 W6 2.454(19) 2_575
O3 O2 1.71(2) 2_575
O3 O4 1.74(2) 2_575
O3 O1 1.78(2) 2_575
O3 W2 2.419(16) 2_575
O3 W5 2.468(19) 2_575
O4 O2 1.68(2) 2_575
O4 O3 1.74(2) 2_575
O4 O1 1.82(2) 2_575
O4 W1 2.386(17) 2_575
O4 W4 2.452(18) 2_575
O4 W3 2.498(18) 2_575
O9 W1 1.907(19) 2_575
O11 W5 1.89(2) 2_575
O12 W2 1.86(2) 2_575
O13 W2 1.919(18) 2_575
Cu1 N1 1.941(17) .
Cu1 N6 1.943(19) .
Cu1 N4 1.967(18) 2_564
Cu2 N5 1.87(2) .
Cu2 N2 1.934(17) .
Cu2 N3 2.034(19) .
N1 C4 1.27(3) .
N1 C1 1.35(3) .
C1 C2 1.29(4) .
C2 N2 1.36(3) .
C3 N2 1.24(4) .
C3 C4 1.52(4) .
N3 C8 1.36(3) .
N3 C5 1.43(3) .
C5 C6 1.27(3) .
C6 N4 1.36(3) .
C7 N4 1.34(3) .
C7 C8 1.37(3) .
N4 Cu1 1.967(18) 2_564
N5 C10 1.343(10) .
N5 C9 1.344(10) .
C9 C10 1.52(4) 2_454
C10 C9 1.52(4) 2_454
N6 C12 1.33(3) 2_665
N6 C11 1.43(3) .
C11 C12 1.28(3) .
C12 N6 1.33(3) 2_665
